data_7010116
loop_
_publ_author_name
'Charmant, Jonathan P. H.'
'Crawford, Paul'
'King, Philip J.'
'Quesada-Pato, Roberto'
'Sappa, Enrico'

_publ_section_title
;
 Acid promoted formation of tri- and penta-ruthenium allenylidene
 complexes
;
_journal_issue 23
_journal_name_full 'Journal of the Chemical Society, Dalton Transactions'
_journal_page_first 4390
_journal_paper_doi 10.1039/b006146h
_journal_year 2000
_chemical_formula_sum 'C25 H8 O15 Ru5'
_chemical_formula_weight 1053.66
_chemical_name_systematic
; 
 ? 
;
_space_group_IT_number 61
_symmetry_cell_setting orthorhombic
_symmetry_space_group_name_Hall '-P 2ac 2ab'
_symmetry_space_group_name_H-M 'P b c a'
_atom_sites_solution_hydrogens geom
_atom_sites_solution_primary direct
_atom_sites_solution_secondary difmap
_audit_creation_method SHELXL-97
_cell_angle_alpha 90.00
_cell_angle_beta 90.00
_cell_angle_gamma 90.00
_cell_formula_units_Z 16
_cell_length_a 21.794(3)
_cell_length_b 16.8602(18)
_cell_length_c 32.854(4)
_cell_measurement_reflns_used 192
_cell_measurement_temperature 173(2)
_cell_volume 12072(3)
_computing_cell_refinement 'Bruker SMART'
_computing_data_collection 'Bruker SMART'
_computing_data_reduction 'Bruker SHELXTL'
_computing_molecular_graphics 'Bruker SHELXTL'
_computing_publication_material 'Bruker SHELXTL'
_computing_structure_refinement 'SHELXL-97 (Sheldrick, 1997)'
_computing_structure_solution 'SHELXS-97 (Sheldrick, 1990)'
_diffrn_ambient_temperature 173(2)
_diffrn_measured_fraction_theta_full 1.000
_diffrn_measured_fraction_theta_max 1.000
_diffrn_measurement_device_type 'CCD area detector'
_diffrn_measurement_method 'Frames each covering 0.3 deg in \w'
_diffrn_radiation_monochromator graphite
_diffrn_radiation_source 'fine-focus sealed tube'
_diffrn_radiation_type MoK\a
_diffrn_radiation_wavelength 0.71073
_diffrn_reflns_av_R_equivalents 0.2071
_diffrn_reflns_av_sigmaI/netI 0.1462
_diffrn_reflns_limit_h_max 14
_diffrn_reflns_limit_h_min -24
_diffrn_reflns_limit_k_max 18
_diffrn_reflns_limit_k_min -18
_diffrn_reflns_limit_l_max 36
_diffrn_reflns_limit_l_min -36
_diffrn_reflns_number 54677
_diffrn_reflns_theta_full 23.50
_diffrn_reflns_theta_max 23.50
_diffrn_reflns_theta_min 1.65
_diffrn_standards_decay_% 0
_exptl_absorpt_coefficient_mu 2.515
_exptl_absorpt_correction_T_max 0.928
_exptl_absorpt_correction_T_min 0.781
_exptl_absorpt_correction_type multi-scan
_exptl_absorpt_process_details
; 
 G. M. Sheldrick. 
 SADABS: A program for absorption correction with the Siemens SMART system; 
 University of G\"ottingen: Germany, 1996.
;
_exptl_crystal_colour red
_exptl_crystal_density_diffrn 2.319
_exptl_crystal_density_method 'not measured'
_exptl_crystal_description plate
_exptl_crystal_F_000 7968
_exptl_crystal_size_max 0.2
_exptl_crystal_size_mid 0.2
_exptl_crystal_size_min 0.05
_refine_diff_density_max 0.772
_refine_diff_density_min -0.819
_refine_diff_density_rms 0.192
_refine_ls_extinction_method none
_refine_ls_goodness_of_fit_ref 0.945
_refine_ls_hydrogen_treatment mixed
_refine_ls_matrix_type full
_refine_ls_number_parameters 807
_refine_ls_number_reflns 8923
_refine_ls_number_restraints 6
_refine_ls_restrained_S_all 0.945
_refine_ls_R_factor_all 0.1366
_refine_ls_R_factor_gt 0.0501
_refine_ls_shift/su_max 0.001
_refine_ls_shift/su_mean 0.000
_refine_ls_structure_factor_coef Fsqd
_refine_ls_weighting_details 'calc w=1/[\s^2^(Fo^2^)+(0.0112P)^2^+0.0000P] where P=(Fo^2^+2Fc^2^)/3'
_refine_ls_weighting_scheme calc
_refine_ls_wR_factor_gt 0.0562
_refine_ls_wR_factor_ref 0.0723
_reflns_number_gt 4786
_reflns_number_total 8923
_reflns_threshold_expression >2sigma(I)
_cod_data_source_file b006146h.txt
_cod_data_source_block 13
_cod_depositor_comments
;
The following automatic conversions were performed:
'_symmetry_cell_setting' value 'Orthorhombic' changed to 'orthorhombic'
according to '/home/saulius/struct/CIF-dictionaries/cif_core.dic'
dictionary named 'cif_core.dic' version 2.4.1 from 2010-06-29.

Automatic conversion script
Id: cif_fix_enum 1527 2010-12-29 10:47:43Z saulius 
;
_cod_original_cell_volume 12073(3)
_cod_original_sg_symbol_H-M Pbca
_cod_database_code 7010116

loop_
_symmetry_equiv_pos_as_xyz
'x, y, z'
'-x+1/2, -y, z+1/2'
'-x, y+1/2, -z+1/2'
'x+1/2, -y+1/2, -z'
'-x, -y, -z'
'x-1/2, y, -z-1/2'
'x, -y-1/2, z-1/2'
'-x-1/2, y-1/2, z'

loop_
_atom_site_label
_atom_site_type_symbol
_atom_site_fract_x
_atom_site_fract_y
_atom_site_fract_z
_atom_site_U_iso_or_equiv
_atom_site_adp_type
_atom_site_occupancy
_atom_site_symmetry_multiplicity
_atom_site_calc_flag
_atom_site_refinement_flags
_atom_site_disorder_assembly
_atom_site_disorder_group
Ru1 Ru 0.80553(5) 0.62448(6) 0.44401(3) 0.0268(3) Uani 1 1 d . . .
Ru2 Ru 0.77596(5) 0.78044(6) 0.46685(3) 0.0234(3) Uani 1 1 d . . .
Ru3 Ru 0.82190(5) 0.67621(6) 0.52658(3) 0.0244(3) Uani 1 1 d . . .
Ru4 Ru 0.95079(5) 0.70676(6) 0.52554(3) 0.0277(3) Uani 1 1 d . . .
Ru5 Ru 0.86555(5) 0.82998(6) 0.52642(3) 0.0255(3) Uani 1 1 d . . .
Ru6 Ru 0.94401(5) 0.33812(6) 0.28253(3) 0.0244(3) Uani 1 1 d . . .
Ru7 Ru 0.84678(5) 0.24885(6) 0.24972(3) 0.0228(2) Uani 1 1 d . . .
Ru8 Ru 0.83094(5) 0.41433(6) 0.26128(3) 0.0218(3) Uani 1 1 d . . .
Ru9 Ru 0.78524(5) 0.34687(6) 0.19128(3) 0.0238(3) Uani 1 1 d . . .
Ru10 Ru 0.86220(5) 0.47727(6) 0.18297(3) 0.0240(3) Uani 1 1 d . . .
C1 C 0.8546(8) 0.5321(8) 0.4497(4) 0.048(4) Uani 1 1 d . . .
C2 C 0.7813(6) 0.5959(7) 0.3900(4) 0.030(3) Uani 1 1 d . . .
C3 C 0.7381(7) 0.5746(8) 0.4694(4) 0.050(5) Uani 1 1 d . . .
C4 C 0.7178(6) 0.7387(7) 0.4303(4) 0.039(4) Uani 1 1 d . . .
C5 C 0.7118(6) 0.8181(7) 0.5028(4) 0.024(3) Uani 1 1 d . . .
C6 C 0.9700(6) 0.6720(8) 0.5800(4) 0.035(4) Uani 1 1 d . . .
C7 C 0.7838(6) 0.8733(7) 0.4346(3) 0.028(3) Uani 1 1 d . . .
C8 C 0.7368(6) 0.6599(8) 0.5416(4) 0.029(3) Uani 1 1 d . . .
C9 C 0.8337(6) 0.7233(7) 0.5786(4) 0.030(3) Uani 1 1 d . . .
C10 C 0.8506(7) 0.5727(8) 0.5434(4) 0.038(4) Uani 1 1 d . . .
C11 C 0.9826(6) 0.6191(8) 0.4974(4) 0.036(4) Uani 1 1 d . . .
C12 C 0.8062(7) 0.8996(8) 0.5525(4) 0.041(4) Uani 1 1 d . . .
C13 C 1.0242(7) 0.7645(8) 0.5145(4) 0.042(4) Uani 1 1 d . . .
C14 C 0.9268(7) 0.8443(8) 0.5675(4) 0.037(4) Uani 1 1 d . . .
C15 C 0.9013(6) 0.9079(8) 0.4925(4) 0.031(3) Uani 1 1 d . . .
C16 C 0.8872(5) 0.7351(6) 0.4861(3) 0.017(3) Uani 1 1 d . . .
C17 C 0.8620(5) 0.7330(6) 0.4468(3) 0.021(3) Uani 1 1 d . . .
C18 C 0.8799(5) 0.7065(6) 0.4098(3) 0.021(3) Uani 1 1 d . . .
C19 C 0.8534(5) 0.7374(6) 0.3692(3) 0.026(3) Uani 1 1 d . . .
H19A H 0.8103 0.7518 0.3730 0.039 Uiso 1 1 calc R . .
H19B H 0.8566 0.6958 0.3485 0.039 Uiso 1 1 calc R . .
H19C H 0.8766 0.7841 0.3604 0.039 Uiso 1 1 calc R . .
C20 C 0.9443(6) 0.6763(7) 0.4052(3) 0.018(3) Uani 1 1 d . . .
C21 C 0.9927(6) 0.7249(8) 0.4163(4) 0.031(3) Uani 1 1 d . . .
H21 H 0.9847 0.7752 0.4282 0.037 Uiso 1 1 calc R . .
C22 C 1.0538(6) 0.7002(7) 0.4101(3) 0.031(3) Uani 1 1 d . . .
H22 H 1.0866 0.7342 0.4176 0.038 Uiso 1 1 calc R . .
C23 C 1.0665(6) 0.6266(7) 0.3930(3) 0.032(3) Uani 1 1 d U . .
H23 H 1.1077 0.6093 0.3897 0.038 Uiso 1 1 calc R . .
C24 C 1.0185(7) 0.5796(8) 0.3809(3) 0.035(4) Uani 1 1 d . . .
H24 H 1.0266 0.5296 0.3687 0.042 Uiso 1 1 calc R . .
C25 C 0.9587(7) 0.6039(7) 0.3863(3) 0.029(4) Uani 1 1 d . . .
H25 H 0.9263 0.5708 0.3770 0.035 Uiso 1 1 calc R . .
C26 C 1.0069(6) 0.2678(8) 0.3036(4) 0.032(4) Uani 1 1 d . . .
C27 C 0.9935(6) 0.4289(8) 0.2863(4) 0.036(4) Uani 1 1 d . . .
C28 C 0.9121(6) 0.3613(7) 0.3351(4) 0.033(4) Uani 1 1 d . . .
C29 C 0.8800(6) 0.1973(7) 0.2954(4) 0.035(4) Uani 1 1 d . . .
C30 C 0.7652(6) 0.2175(7) 0.2688(4) 0.027(3) Uani 1 1 d . . .
C31 C 0.8595(6) 0.1588(7) 0.2153(4) 0.029(3) Uani 1 1 d . . .
C32 C 0.8635(6) 0.5106(7) 0.2821(3) 0.024(3) Uani 1 1 d . . .
C33 C 0.7902(6) 0.3795(7) 0.3097(4) 0.027(3) Uani 1 1 d . . .
C34 C 0.7566(7) 0.4607(8) 0.2435(4) 0.037(4) Uani 1 1 d . . .
C35 C 0.7046(6) 0.3085(7) 0.2052(4) 0.033(4) Uani 1 1 d . . .
C36 C 0.7520(7) 0.4223(8) 0.1550(3) 0.033(4) Uani 1 1 d . . .
C37 C 0.7990(6) 0.2730(8) 0.1498(4) 0.029(3) Uani 1 1 d . . .
C38 C 0.8140(6) 0.5742(8) 0.1769(4) 0.035(4) Uani 1 1 d . . .
C39 C 0.8833(6) 0.4732(7) 0.1280(4) 0.027(3) Uani 1 1 d . . .
C40 C 0.9377(6) 0.5269(7) 0.1976(4) 0.030(3) Uani 1 1 d . . .
C41 C 0.8779(6) 0.3724(6) 0.2078(3) 0.021(3) Uani 1 1 d . . .
C42 C 0.9167(5) 0.3092(6) 0.2198(3) 0.016(3) Uani 1 1 d . . .
C43 C 0.9785(5) 0.2987(7) 0.2166(3) 0.018(3) Uani 1 1 d . . .
C44 C 1.0083(5) 0.2145(7) 0.2171(4) 0.030(3) Uani 1 1 d . . .
H44A H 0.9825 0.1783 0.2328 0.045 Uiso 1 1 calc R . .
H44B H 1.0491 0.2176 0.2296 0.045 Uiso 1 1 calc R . .
H44C H 1.0122 0.1949 0.1891 0.045 Uiso 1 1 calc R . .
C45 C 1.0193(5) 0.3546(7) 0.1926(4) 0.024(3) Uani 1 1 d . . .
C46 C 1.0029(6) 0.3738(7) 0.1528(4) 0.029(2) Uani 1 1 d . . .
H46 H 0.9667 0.3514 0.1415 0.035 Uiso 1 1 calc R . .
C47 C 1.0385(6) 0.4258(6) 0.1291(3) 0.025(3) Uani 1 1 d . . .
H47 H 1.0268 0.4385 0.1020 0.030 Uiso 1 1 calc R . .
C48 C 1.0901(6) 0.4573(7) 0.1456(4) 0.031(4) Uani 1 1 d . . .
H48 H 1.1147 0.4919 0.1297 0.037 Uiso 1 1 calc R . .
C49 C 1.1079(6) 0.4404(6) 0.1850(4) 0.029(2) Uani 1 1 d . . .
H49 H 1.1430 0.4654 0.1964 0.035 Uiso 1 1 calc R . .
C50 C 1.0743(6) 0.3869(6) 0.2077(3) 0.027(3) Uani 1 1 d . . .
H50 H 1.0885 0.3717 0.2339 0.033 Uiso 1 1 calc R . .
O1 O 0.8826(5) 0.4754(5) 0.4528(3) 0.061(3) Uani 1 1 d . . .
O2 O 0.7639(5) 0.5748(5) 0.3589(3) 0.054(3) Uani 1 1 d . . .
O3 O 0.6967(5) 0.5422(5) 0.4822(3) 0.062(3) Uani 1 1 d . . .
O4 O 0.6768(5) 0.7254(5) 0.4085(3) 0.059(3) Uani 1 1 d . . .
O5 O 0.6716(4) 0.8418(5) 0.5230(3) 0.051(3) Uani 1 1 d . . .
O6 O 0.9761(4) 0.6426(6) 0.6118(3) 0.057(3) Uani 1 1 d . . .
O7 O 0.7886(4) 0.9276(5) 0.4148(2) 0.040(3) Uani 1 1 d . . .
O8 O 0.6880(4) 0.6526(5) 0.5534(3) 0.043(2) Uani 1 1 d . . .
O9 O 0.8356(4) 0.7344(5) 0.6132(2) 0.042(3) Uani 1 1 d . . .
O10 O 0.8659(4) 0.5111(5) 0.5529(3) 0.049(3) Uani 1 1 d . . .
O11 O 1.0045(5) 0.5685(5) 0.4787(3) 0.050(3) Uani 1 1 d . . .
O12 O 0.7720(4) 0.9420(5) 0.5670(3) 0.059(3) Uani 1 1 d . . .
O13 O 1.0697(4) 0.7958(6) 0.5105(3) 0.071(4) Uani 1 1 d . . .
O14 O 0.9580(4) 0.8657(5) 0.5945(3) 0.046(3) Uani 1 1 d . . .
O15 O 0.9244(5) 0.9543(5) 0.4732(3) 0.053(3) Uani 1 1 d . . .
O27 O 1.0428(4) 0.2287(5) 0.3189(3) 0.044(3) Uani 1 1 d . . .
O28 O 1.0227(4) 0.4848(6) 0.2879(3) 0.054(3) Uani 1 1 d . . .
O29 O 0.8953(4) 0.3759(6) 0.3676(3) 0.056(3) Uani 1 1 d . . .
O30 O 0.8940(4) 0.1567(5) 0.3230(2) 0.044(3) Uani 1 1 d . . .
O31 O 0.7186(4) 0.1975(6) 0.2794(3) 0.056(3) Uani 1 1 d . . .
O32 O 0.8675(5) 0.1059(5) 0.1945(2) 0.044(3) Uani 1 1 d . . .
O33 O 0.8845(5) 0.5692(5) 0.2948(3) 0.048(3) Uani 1 1 d . . .
O34 O 0.7626(4) 0.3598(5) 0.3376(2) 0.040(3) Uani 1 1 d . . .
O35 O 0.7114(4) 0.4980(5) 0.2405(3) 0.045(3) Uani 1 1 d . . .
O36 O 0.6564(4) 0.2904(6) 0.2130(3) 0.056(3) Uani 1 1 d . . .
O37 O 0.7221(4) 0.4560(5) 0.1308(3) 0.051(3) Uani 1 1 d . . .
O38 O 0.8063(4) 0.2258(5) 0.1247(2) 0.037(2) Uani 1 1 d . . .
O39 O 0.7843(5) 0.6305(5) 0.1760(3) 0.060(3) Uani 1 1 d . . .
O40 O 0.8977(4) 0.4683(5) 0.0946(3) 0.040(3) Uani 1 1 d . . .
O41 O 0.9822(4) 0.5566(5) 0.2062(3) 0.037(3) Uani 1 1 d . . .

loop_
_atom_site_aniso_label
_atom_site_aniso_U_11
_atom_site_aniso_U_22
_atom_site_aniso_U_33
_atom_site_aniso_U_23
_atom_site_aniso_U_13
_atom_site_aniso_U_12
Ru1 0.0348(7) 0.0213(6) 0.0243(6) -0.0005(5) 0.0010(6) -0.0052(6)
Ru2 0.0224(6) 0.0228(6) 0.0249(6) -0.0006(5) -0.0006(5) 0.0012(5)
Ru3 0.0273(7) 0.0237(6) 0.0223(6) 0.0006(5) 0.0020(6) 0.0022(6)
Ru4 0.0263(7) 0.0297(6) 0.0271(6) 0.0007(5) -0.0025(6) 0.0062(6)
Ru5 0.0261(7) 0.0232(6) 0.0272(6) -0.0041(5) -0.0009(6) 0.0023(6)
Ru6 0.0249(7) 0.0252(6) 0.0231(6) -0.0024(5) -0.0016(5) 0.0022(6)
Ru7 0.0246(6) 0.0194(5) 0.0245(5) 0.0022(5) 0.0025(6) -0.0009(5)
Ru8 0.0205(6) 0.0204(5) 0.0247(6) -0.0019(5) 0.0014(5) 0.0013(5)
Ru9 0.0201(6) 0.0255(6) 0.0257(6) 0.0014(5) 0.0003(5) -0.0034(5)
Ru10 0.0228(6) 0.0186(5) 0.0305(6) 0.0027(5) 0.0026(6) 0.0006(5)
C1 0.084(14) 0.035(9) 0.024(8) 0.004(7) 0.000(9) -0.008(10)
C2 0.037(10) 0.023(8) 0.029(8) 0.005(7) 0.002(7) 0.001(7)
C3 0.066(12) 0.024(8) 0.059(10) -0.014(8) 0.031(10) -0.022(8)
C4 0.034(9) 0.028(8) 0.054(10) 0.002(7) 0.002(8) 0.004(8)
C5 0.023(8) 0.023(7) 0.026(8) 0.005(6) -0.007(7) 0.003(7)
C6 0.032(9) 0.030(8) 0.044(9) -0.011(8) -0.015(8) 0.017(8)
C7 0.041(10) 0.023(8) 0.019(8) -0.004(6) -0.008(7) 0.008(8)
C8 0.023(8) 0.029(8) 0.036(8) -0.006(7) -0.001(7) 0.008(8)
C9 0.026(8) 0.031(8) 0.033(8) 0.009(7) 0.002(7) 0.004(7)
C10 0.049(11) 0.030(8) 0.034(9) -0.014(7) 0.007(7) -0.008(8)
C11 0.042(10) 0.040(9) 0.026(8) 0.011(8) -0.007(8) -0.011(8)
C12 0.035(10) 0.053(10) 0.034(9) -0.010(8) 0.006(8) 0.003(8)
C13 0.046(10) 0.045(10) 0.036(9) -0.019(7) 0.000(8) 0.009(9)
C14 0.063(12) 0.032(8) 0.018(8) 0.016(7) 0.018(7) 0.021(9)
C15 0.017(8) 0.052(10) 0.023(8) -0.005(7) -0.006(7) 0.006(8)
C16 0.023(7) 0.012(7) 0.016(7) 0.004(5) 0.012(6) 0.001(6)
C17 0.017(7) 0.023(7) 0.023(7) 0.007(6) -0.009(6) -0.012(6)
C18 0.022(8) 0.017(7) 0.024(7) 0.004(6) -0.011(6) 0.008(6)
C19 0.032(9) 0.022(7) 0.024(7) -0.001(6) -0.004(7) 0.000(7)
C20 0.024(8) 0.022(7) 0.008(6) 0.009(6) 0.001(6) 0.009(7)
C21 0.019(8) 0.033(9) 0.040(8) 0.009(7) 0.005(7) 0.000(8)
C22 0.032(9) 0.031(8) 0.031(8) 0.013(7) 0.000(7) -0.007(7)
C23 0.024(7) 0.035(7) 0.038(7) -0.001(6) 0.002(6) 0.023(6)
C24 0.058(11) 0.026(8) 0.020(8) 0.002(7) 0.009(8) 0.013(9)
C25 0.050(11) 0.017(8) 0.020(7) -0.001(6) 0.007(7) -0.004(7)
C26 0.031(9) 0.034(9) 0.031(9) 0.003(7) -0.010(7) -0.004(8)
C27 0.015(9) 0.044(10) 0.050(9) -0.014(8) -0.005(8) 0.005(8)
C28 0.052(11) 0.030(8) 0.017(7) 0.005(7) 0.003(7) -0.002(8)
C29 0.030(9) 0.038(9) 0.036(8) -0.008(7) 0.003(7) -0.008(8)
C30 0.033(9) 0.024(7) 0.025(8) 0.006(6) -0.001(7) 0.013(8)
C31 0.027(8) 0.025(8) 0.036(8) 0.023(7) -0.005(7) -0.006(8)
C32 0.031(9) 0.022(7) 0.019(7) -0.010(6) -0.002(6) 0.007(7)
C33 0.023(9) 0.040(8) 0.019(7) -0.003(7) 0.004(7) 0.004(7)
C34 0.036(10) 0.034(9) 0.041(9) 0.002(7) 0.021(8) -0.002(8)
C35 0.036(10) 0.034(9) 0.029(8) -0.008(6) 0.015(7) 0.002(8)
C36 0.039(10) 0.040(9) 0.019(7) 0.009(7) -0.006(7) -0.005(8)
C37 0.021(8) 0.041(9) 0.026(8) 0.009(7) -0.001(7) 0.005(8)
C38 0.031(9) 0.033(9) 0.041(9) -0.001(7) 0.001(8) 0.002(8)
C39 0.020(8) 0.022(7) 0.040(9) 0.008(7) -0.001(7) -0.005(7)
C40 0.022(9) 0.028(8) 0.041(9) 0.004(7) 0.008(7) 0.007(8)
C41 0.029(8) 0.013(6) 0.020(7) -0.005(6) -0.009(6) -0.011(6)
C42 0.022(8) 0.010(6) 0.017(7) -0.007(5) 0.000(6) 0.004(6)
C43 0.018(8) 0.022(7) 0.012(7) 0.003(6) 0.001(6) 0.001(7)
C44 0.012(8) 0.037(8) 0.041(8) -0.004(7) 0.002(7) 0.004(7)
C45 0.015(8) 0.032(8) 0.025(8) -0.007(6) -0.002(6) -0.002(7)
C46 0.018(6) 0.027(5) 0.042(6) -0.011(5) 0.000(5) -0.011(5)
C47 0.033(9) 0.020(7) 0.022(7) 0.001(6) -0.007(7) 0.003(7)
C48 0.013(8) 0.039(8) 0.041(9) -0.014(7) 0.021(7) -0.005(7)
C49 0.018(6) 0.027(5) 0.042(6) -0.011(5) 0.000(5) -0.011(5)
C50 0.040(10) 0.022(7) 0.020(7) 0.002(6) 0.000(7) 0.009(7)
O1 0.083(9) 0.034(6) 0.065(7) 0.005(6) -0.006(6) 0.015(7)
O2 0.069(9) 0.054(7) 0.038(6) -0.010(6) -0.005(6) -0.027(6)
O3 0.089(9) 0.050(7) 0.048(7) -0.027(5) 0.021(6) -0.050(7)
O4 0.048(7) 0.049(7) 0.079(8) -0.004(6) -0.038(6) 0.006(6)
O5 0.037(6) 0.057(6) 0.060(6) -0.004(6) 0.020(6) 0.014(6)
O6 0.057(8) 0.060(7) 0.055(7) 0.010(6) -0.023(6) 0.017(6)
O7 0.064(8) 0.026(5) 0.031(6) 0.002(4) 0.004(5) 0.002(6)
O8 0.036(6) 0.044(6) 0.048(6) -0.004(5) 0.000(5) -0.011(6)
O9 0.057(7) 0.052(6) 0.019(5) -0.002(5) 0.002(5) -0.004(6)
O10 0.061(8) 0.019(5) 0.069(7) 0.010(5) -0.005(6) 0.007(6)
O11 0.067(8) 0.042(6) 0.041(7) 0.009(5) 0.008(6) 0.020(6)
O12 0.051(8) 0.062(8) 0.064(8) -0.034(6) -0.001(6) 0.011(6)
O13 0.025(6) 0.083(9) 0.107(10) -0.016(7) 0.018(6) -0.023(6)
O14 0.044(7) 0.042(6) 0.053(7) -0.009(5) -0.028(6) 0.002(5)
O15 0.071(8) 0.051(7) 0.037(6) 0.020(5) 0.001(6) -0.009(6)
O27 0.038(7) 0.053(7) 0.042(6) -0.002(5) 0.006(5) 0.004(6)
O28 0.048(8) 0.050(7) 0.065(7) -0.022(6) 0.000(6) -0.021(6)
O29 0.046(7) 0.089(8) 0.032(6) -0.011(6) -0.003(6) 0.005(6)
O30 0.053(7) 0.032(5) 0.046(6) 0.026(5) -0.009(5) 0.000(5)
O31 0.035(7) 0.068(8) 0.065(7) 0.000(6) 0.021(6) -0.013(6)
O32 0.063(8) 0.020(5) 0.048(6) -0.015(5) 0.005(6) -0.001(5)
O33 0.059(7) 0.035(6) 0.050(6) -0.025(5) -0.009(5) -0.002(6)
O34 0.045(7) 0.039(6) 0.035(6) 0.007(5) 0.001(5) -0.010(5)
O35 0.030(6) 0.051(7) 0.053(6) 0.003(5) 0.004(5) 0.015(6)
O36 0.036(7) 0.067(7) 0.065(7) -0.016(6) 0.017(6) -0.024(6)
O37 0.049(8) 0.054(7) 0.051(7) 0.012(5) -0.011(6) -0.017(6)
O38 0.032(6) 0.047(6) 0.031(5) -0.008(5) -0.001(5) 0.003(5)
O39 0.058(8) 0.031(6) 0.091(8) 0.001(6) 0.004(6) 0.018(6)
O40 0.036(7) 0.042(6) 0.041(6) 0.003(5) -0.003(5) -0.005(5)
O41 0.023(6) 0.030(6) 0.057(7) -0.009(5) -0.005(5) -0.004(5)

loop_
_atom_type_symbol
_atom_type_description
_atom_type_scat_dispersion_real
_atom_type_scat_dispersion_imag
_atom_type_scat_source
C C 0.0033 0.0016 'International Tables Vol C Tables 4.2.6.8 and 6.1.1.4'
H H 0.0000 0.0000 'International Tables Vol C Tables 4.2.6.8 and 6.1.1.4'
O O 0.0106 0.0060 'International Tables Vol C Tables 4.2.6.8 and 6.1.1.4'
Ru Ru -1.2594 0.8363 'International Tables Vol C Tables 4.2.6.8 and 6.1.1.4'

loop_
_geom_angle_atom_site_label_1
_geom_angle_atom_site_label_2
_geom_angle_atom_site_label_3
_geom_angle
_geom_angle_site_symmetry_1
_geom_angle_site_symmetry_3
_geom_angle_publ_flag
C3 Ru1 C1 91.7(6) . . ?
C3 Ru1 C2 94.8(6) . . ?
C1 Ru1 C2 92.3(5) . . ?
C3 Ru1 C17 141.7(5) . . ?
C1 Ru1 C17 111.2(5) . . ?
C2 Ru1 C17 113.6(5) . . ?
C3 Ru1 C18 170.4(5) . . ?
C1 Ru1 C18 97.9(5) . . ?
C2 Ru1 C18 84.1(5) . . ?
C17 Ru1 C18 33.7(3) . . ?
C3 Ru1 Ru2 96.9(4) . . ?
C1 Ru1 Ru2 150.6(4) . . ?
C2 Ru1 Ru2 114.8(4) . . ?
C17 Ru1 Ru2 48.8(3) . . ?
C18 Ru1 Ru2 75.1(3) . . ?
C3 Ru1 Ru3 79.3(4) . . ?
C1 Ru1 Ru3 95.0(4) . . ?
C2 Ru1 Ru3 170.7(4) . . ?
C17 Ru1 Ru3 68.9(3) . . ?
C18 Ru1 Ru3 100.6(3) . . ?
Ru2 Ru1 Ru3 59.46(3) . . ?
C4 Ru2 C7 90.8(5) . . ?
C4 Ru2 C5 91.4(5) . . ?
C7 Ru2 C5 97.7(5) . . ?
C4 Ru2 C17 104.7(5) . . ?
C7 Ru2 C17 93.3(5) . . ?
C5 Ru2 C17 160.4(4) . . ?
C4 Ru2 C16 131.9(4) . . ?
C7 Ru2 C16 107.0(5) . . ?
C5 Ru2 C16 128.1(4) . . ?
C17 Ru2 C16 32.4(3) . . ?
C4 Ru2 Ru1 68.6(4) . . ?
C7 Ru2 Ru1 127.1(3) . . ?
C5 Ru2 Ru1 129.5(3) . . ?
C17 Ru2 Ru1 50.7(3) . . ?
C16 Ru2 Ru1 65.1(2) . . ?
C4 Ru2 Ru3 116.8(4) . . ?
C7 Ru2 Ru3 150.6(4) . . ?
C5 Ru2 Ru3 92.1(3) . . ?
C17 Ru2 Ru3 70.8(3) . . ?
C16 Ru2 Ru3 47.3(2) . . ?
Ru1 Ru2 Ru3 61.37(3) . . ?
C4 Ru2 Ru5 174.7(4) . . ?
C7 Ru2 Ru5 94.5(4) . . ?
C5 Ru2 Ru5 88.9(3) . . ?
C17 Ru2 Ru5 74.1(3) . . ?
C16 Ru2 Ru5 45.2(2) . . ?
Ru1 Ru2 Ru5 107.25(4) . . ?
Ru3 Ru2 Ru5 57.88(3) . . ?
C9 Ru3 C10 94.4(5) . . ?
C9 Ru3 C8 87.7(5) . . ?
C10 Ru3 C8 96.2(6) . . ?
C9 Ru3 C16 105.6(5) . . ?
C10 Ru3 C16 111.9(5) . . ?
C8 Ru3 C16 147.4(5) . . ?
C9 Ru3 Ru5 64.1(3) . . ?
C10 Ru3 Ru5 137.4(4) . . ?
C8 Ru3 Ru5 117.6(4) . . ?
C16 Ru3 Ru5 49.4(3) . . ?
C9 Ru3 Ru2 114.4(3) . . ?
C10 Ru3 Ru2 151.2(3) . . ?
C8 Ru3 Ru2 85.8(4) . . ?
C16 Ru3 Ru2 61.6(3) . . ?
Ru5 Ru3 Ru2 62.33(4) . . ?
C9 Ru3 Ru4 78.6(4) . . ?
C10 Ru3 Ru4 81.3(4) . . ?
C8 Ru3 Ru4 165.8(3) . . ?
C16 Ru3 Ru4 43.2(3) . . ?
Ru5 Ru3 Ru4 59.46(3) . . ?
Ru2 Ru3 Ru4 103.22(4) . . ?
C9 Ru3 Ru1 172.9(3) . . ?
C10 Ru3 Ru1 92.1(3) . . ?
C8 Ru3 Ru1 94.5(3) . . ?
C16 Ru3 Ru1 69.1(3) . . ?
Ru5 Ru3 Ru1 109.04(4) . . ?
Ru2 Ru3 Ru1 59.17(3) . . ?
Ru4 Ru3 Ru1 99.54(4) . . ?
C11 Ru4 C13 90.0(6) . . ?
C11 Ru4 C6 97.9(5) . . ?
C13 Ru4 C6 98.6(6) . . ?
C11 Ru4 C16 97.3(5) . . ?
C13 Ru4 C16 110.1(5) . . ?
C6 Ru4 C16 147.4(5) . . ?
C11 Ru4 Ru5 147.0(4) . . ?
C13 Ru4 Ru5 100.4(4) . . ?
C6 Ru4 Ru5 111.2(4) . . ?
C16 Ru4 Ru5 49.7(3) . . ?
C11 Ru4 Ru3 103.1(4) . . ?
C13 Ru4 Ru3 156.8(4) . . ?
C6 Ru4 Ru3 98.5(4) . . ?
C16 Ru4 Ru3 49.9(3) . . ?
Ru5 Ru4 Ru3 58.58(4) . . ?
C15 Ru5 C14 92.3(5) . . ?
C15 Ru5 C12 96.5(5) . . ?
C14 Ru5 C12 94.4(5) . . ?
C15 Ru5 C16 93.7(4) . . ?
C14 Ru5 C16 112.3(5) . . ?
C12 Ru5 C16 151.0(5) . . ?
C15 Ru5 C9 170.8(5) . . ?
C14 Ru5 C9 78.9(5) . . ?
C12 Ru5 C9 87.1(5) . . ?
C16 Ru5 C9 87.1(4) . . ?
C15 Ru5 Ru3 142.7(4) . . ?
C14 Ru5 Ru3 111.0(4) . . ?
C12 Ru5 Ru3 109.7(4) . . ?
C16 Ru5 Ru3 51.1(3) . . ?
C9 Ru5 Ru3 41.5(3) . . ?
C15 Ru5 Ru4 103.7(4) . . ?
C14 Ru5 Ru4 68.7(4) . . ?
C12 Ru5 Ru4 153.8(4) . . ?
C16 Ru5 Ru4 44.4(3) . . ?
C9 Ru5 Ru4 70.5(3) . . ?
Ru3 Ru5 Ru4 61.96(4) . . ?
C15 Ru5 Ru2 94.6(4) . . ?
C14 Ru5 Ru2 170.4(4) . . ?
C12 Ru5 Ru2 91.3(4) . . ?
C16 Ru5 Ru2 60.7(3) . . ?
C9 Ru5 Ru2 93.8(3) . . ?
Ru3 Ru5 Ru2 59.79(3) . . ?
Ru4 Ru5 Ru2 103.18(4) . . ?
C27 Ru6 C28 89.0(6) . . ?
C27 Ru6 C26 93.9(5) . . ?
C28 Ru6 C26 93.4(5) . . ?
C27 Ru6 C42 113.5(5) . . ?
C28 Ru6 C42 142.8(5) . . ?
C26 Ru6 C42 113.0(5) . . ?
C27 Ru6 C43 96.1(5) . . ?
C28 Ru6 C43 174.9(5) . . ?
C26 Ru6 C43 86.1(5) . . ?
C42 Ru6 C43 34.3(4) . . ?
C27 Ru6 Ru7 153.5(4) . . ?
C28 Ru6 Ru7 100.5(4) . . ?
C26 Ru6 Ru7 110.0(4) . . ?
C42 Ru6 Ru7 47.1(3) . . ?
C43 Ru6 Ru7 75.0(3) . . ?
C27 Ru6 Ru8 98.3(4) . . ?
C28 Ru6 Ru8 79.3(4) . . ?
C26 Ru6 Ru8 165.6(4) . . ?
C42 Ru6 Ru8 68.8(3) . . ?
C43 Ru6 Ru8 100.1(3) . . ?
Ru7 Ru6 Ru8 59.92(4) . . ?
C29 Ru7 C31 92.8(5) . . ?
C29 Ru7 C30 88.2(5) . . ?
C31 Ru7 C30 96.1(5) . . ?
C29 Ru7 C42 108.7(5) . . ?
C31 Ru7 C42 90.2(5) . . ?
C30 Ru7 C42 161.6(5) . . ?
C29 Ru7 C41 134.1(5) . . ?
C31 Ru7 C41 106.7(4) . . ?
C30 Ru7 C41 128.7(4) . . ?
C42 Ru7 C41 33.1(4) . . ?
C29 Ru7 Ru6 69.6(4) . . ?
C31 Ru7 Ru6 122.8(4) . . ?
C30 Ru7 Ru6 134.8(4) . . ?
C42 Ru7 Ru6 50.7(3) . . ?
C41 Ru7 Ru6 64.9(2) . . ?
C29 Ru7 Ru8 113.2(4) . . ?
C31 Ru7 Ru8 151.3(3) . . ?
C30 Ru7 Ru8 96.4(4) . . ?
C42 Ru7 Ru8 70.8(3) . . ?
C41 Ru7 Ru8 46.5(2) . . ?
Ru6 Ru7 Ru8 60.94(4) . . ?
C29 Ru7 Ru9 169.0(4) . . ?
C31 Ru7 Ru9 97.4(3) . . ?
C30 Ru7 Ru9 86.9(3) . . ?
C42 Ru7 Ru9 75.2(3) . . ?
C41 Ru7 Ru9 45.7(3) . . ?
Ru6 Ru7 Ru9 107.49(4) . . ?
Ru8 Ru7 Ru9 57.71(3) . . ?
C34 Ru8 C32 94.5(5) . . ?
C34 Ru8 C33 89.2(5) . . ?
C32 Ru8 C33 97.8(5) . . ?
C34 Ru8 C41 106.9(5) . . ?
C32 Ru8 C41 113.4(5) . . ?
C33 Ru8 C41 142.9(4) . . ?
C34 Ru8 Ru9 66.6(4) . . ?
C32 Ru8 Ru9 142.1(3) . . ?
C33 Ru8 Ru9 113.5(4) . . ?
C41 Ru8 Ru9 49.8(3) . . ?
C34 Ru8 Ru7 118.0(4) . . ?
C32 Ru8 Ru7 147.5(4) . . ?
C33 Ru8 Ru7 82.3(4) . . ?
C41 Ru8 Ru7 60.6(3) . . ?
Ru9 Ru8 Ru7 61.69(4) . . ?
C34 Ru8 Ru10 76.9(4) . . ?
C32 Ru8 Ru10 85.3(3) . . ?
C33 Ru8 Ru10 165.9(4) . . ?
C41 Ru8 Ru10 43.6(3) . . ?
Ru9 Ru8 Ru10 59.25(4) . . ?
Ru7 Ru8 Ru10 102.42(4) . . ?
C34 Ru8 Ru6 175.7(4) . . ?
C32 Ru8 Ru6 88.5(4) . . ?
C33 Ru8 Ru6 93.4(4) . . ?
C41 Ru8 Ru6 69.0(3) . . ?
Ru9 Ru8 Ru6 109.23(4) . . ?
Ru7 Ru8 Ru6 59.13(3) . . ?
Ru10 Ru8 Ru6 100.39(4) . . ?
C37 Ru9 C36 92.9(5) . . ?
C37 Ru9 C35 95.4(5) . . ?
C36 Ru9 C35 91.5(6) . . ?
C37 Ru9 C41 99.7(5) . . ?
C36 Ru9 C41 112.8(5) . . ?
C35 Ru9 C41 150.4(5) . . ?
C37 Ru9 Ru8 145.7(4) . . ?
C36 Ru9 Ru8 112.8(4) . . ?
C35 Ru9 Ru8 105.7(4) . . ?
C41 Ru9 Ru8 50.3(3) . . ?
C37 Ru9 Ru10 111.0(4) . . ?
C36 Ru9 Ru10 68.7(4) . . ?
C35 Ru9 Ru10 147.1(4) . . ?
C41 Ru9 Ru10 45.2(3) . . ?
Ru8 Ru9 Ru10 62.40(4) . . ?
C37 Ru9 Ru7 91.7(3) . . ?
C36 Ru9 Ru7 172.3(4) . . ?
C35 Ru9 Ru7 94.3(4) . . ?
C41 Ru9 Ru7 60.2(3) . . ?
Ru8 Ru9 Ru7 60.61(4) . . ?
Ru10 Ru9 Ru7 103.86(4) . . ?
C39 Ru10 C40 92.7(5) . . ?
C39 Ru10 C38 93.7(5) . . ?
C40 Ru10 C38 97.0(5) . . ?
C39 Ru10 C41 108.9(5) . . ?
C40 Ru10 C41 98.0(5) . . ?
C38 Ru10 C41 152.1(5) . . ?
C39 Ru10 Ru9 102.4(4) . . ?
C40 Ru10 Ru9 147.4(4) . . ?
C38 Ru10 Ru9 110.4(4) . . ?
C41 Ru10 Ru9 49.9(3) . . ?
C39 Ru10 Ru8 156.1(4) . . ?
C40 Ru10 Ru8 98.1(4) . . ?
C38 Ru10 Ru8 105.9(4) . . ?
C41 Ru10 Ru8 48.6(3) . . ?
Ru9 Ru10 Ru8 58.34(3) . . ?
O1 C1 Ru1 178.1(14) . . ?
O2 C2 Ru1 175.0(12) . . ?
O3 C3 Ru1 175.2(13) . . ?
O4 C4 Ru2 168.3(12) . . ?
O5 C5 Ru2 177.0(10) . . ?
O6 C6 Ru4 170.6(12) . . ?
O7 C7 Ru2 178.5(11) . . ?
O8 C8 Ru3 174.6(11) . . ?
O9 C9 Ru3 163.4(10) . . ?
O9 C9 Ru5 122.2(9) . . ?
Ru3 C9 Ru5 74.4(4) . . ?
O10 C10 Ru3 178.0(13) . . ?
O11 C11 Ru4 175.5(12) . . ?
O12 C12 Ru5 178.1(13) . . ?
O13 C13 Ru4 174.7(14) . . ?
O14 C14 Ru5 167.3(11) . . ?
O15 C15 Ru5 177.4(12) . . ?
C17 C16 Ru4 151.8(9) . . ?
C17 C16 Ru5 120.3(8) . . ?
Ru4 C16 Ru5 85.9(4) . . ?
C17 C16 Ru3 107.0(8) . . ?
Ru4 C16 Ru3 87.0(4) . . ?
Ru5 C16 Ru3 79.5(3) . . ?
C17 C16 Ru2 54.7(6) . . ?
Ru4 C16 Ru2 152.4(5) . . ?
Ru5 C16 Ru2 74.1(3) . . ?
Ru3 C16 Ru2 71.1(3) . . ?
C18 C17 C16 136.1(11) . . ?
C18 C17 Ru2 130.8(8) . . ?
C16 C17 Ru2 92.9(7) . . ?
C18 C17 Ru1 81.4(7) . . ?
C16 C17 Ru1 106.1(7) . . ?
Ru2 C17 Ru1 80.5(4) . . ?
C17 C18 C20 118.2(10) . . ?
C17 C18 C19 123.8(10) . . ?
C20 C18 C19 112.3(9) . . ?
C17 C18 Ru1 64.8(6) . . ?
C20 C18 Ru1 118.7(7) . . ?
C19 C18 Ru1 110.2(7) . . ?
C21 C20 C25 117.4(12) . . ?
C21 C20 C18 119.1(10) . . ?
C25 C20 C18 123.3(12) . . ?
C20 C21 C22 120.5(12) . . ?
C23 C22 C21 120.7(13) . . ?
C24 C23 C22 118.7(13) . . ?
C23 C24 C25 120.9(12) . . ?
C24 C25 C20 121.8(13) . . ?
O27 C26 Ru6 174.8(12) . . ?
O28 C27 Ru6 178.4(14) . . ?
O29 C28 Ru6 177.0(12) . . ?
O30 C29 Ru7 169.9(11) . . ?
O31 C30 Ru7 178.1(12) . . ?
O32 C31 Ru7 179.0(12) . . ?
O33 C32 Ru8 178.8(12) . . ?
O34 C33 Ru8 176.1(11) . . ?
O35 C34 Ru8 165.3(12) . . ?
O36 C35 Ru9 176.1(13) . . ?
O37 C36 Ru9 165.1(12) . . ?
O38 C37 Ru9 178.0(11) . . ?
O39 C38 Ru10 175.4(12) . . ?
O40 C39 Ru10 177.3(12) . . ?
O41 C40 Ru10 179.6(14) . . ?
C42 C41 Ru10 153.0(9) . . ?
C42 C41 Ru9 119.0(8) . . ?
Ru10 C41 Ru9 84.9(4) . . ?
C42 C41 Ru8 107.7(7) . . ?
Ru10 C41 Ru8 87.8(4) . . ?
Ru9 C41 Ru8 79.9(4) . . ?
C42 C41 Ru7 53.3(6) . . ?
Ru10 C41 Ru7 153.4(6) . . ?
Ru9 C41 Ru7 74.1(3) . . ?
Ru8 C41 Ru7 72.9(3) . . ?
C43 C42 C41 131.8(11) . . ?
C43 C42 Ru7 134.2(9) . . ?
C41 C42 Ru7 93.6(8) . . ?
C43 C42 Ru6 80.4(7) . . ?
C41 C42 Ru6 104.8(7) . . ?
Ru7 C42 Ru6 82.2(4) . . ?
C42 C43 C45 122.7(10) . . ?
C42 C43 C44 121.9(10) . . ?
C45 C43 C44 109.0(9) . . ?
C42 C43 Ru6 65.3(6) . . ?
C45 C43 Ru6 119.0(8) . . ?
C44 C43 Ru6 112.0(7) . . ?
C46 C45 C50 117.4(11) . . ?
C46 C45 C43 118.8(11) . . ?
C50 C45 C43 123.8(11) . . ?
C45 C46 C47 121.5(11) . . ?
C48 C47 C46 118.6(11) . . ?
C47 C48 C49 121.8(12) . . ?
C50 C49 C48 119.4(12) . . ?
C49 C50 C45 121.0(11) . . ?

loop_
_geom_bond_atom_site_label_1
_geom_bond_atom_site_label_2
_geom_bond_distance
_geom_bond_site_symmetry_2
_geom_bond_publ_flag
Ru1 C3 1.888(14) . ?
Ru1 C1 1.899(15) . ?
Ru1 C2 1.913(13) . ?
Ru1 C17 2.206(10) . ?
Ru1 C18 2.410(12) . ?
Ru1 Ru2 2.8093(14) . ?
Ru1 Ru3 2.8715(14) . ?
Ru2 C4 1.882(15) . ?
Ru2 C7 1.898(12) . ?
Ru2 C5 1.937(13) . ?
Ru2 C17 2.142(12) . ?
Ru2 C16 2.620(12) . ?
Ru2 Ru3 2.8179(14) . ?
Ru2 Ru5 2.8880(15) . ?
Ru3 C9 1.902(13) . ?
Ru3 C10 1.936(14) . ?
Ru3 C8 1.938(13) . ?
Ru3 C16 2.187(10) . ?
Ru3 Ru5 2.7616(14) . ?
Ru3 Ru4 2.8562(15) . ?
Ru4 C11 1.877(15) . ?
Ru4 C13 1.908(16) . ?
Ru4 C6 1.929(13) . ?
Ru4 C16 1.956(11) . ?
Ru4 Ru5 2.7869(14) . ?
Ru5 C15 1.891(14) . ?
Ru5 C14 1.913(15) . ?
Ru5 C12 1.946(14) . ?
Ru5 C16 2.131(10) . ?
Ru5 C9 2.579(12) . ?
Ru6 C27 1.876(14) . ?
Ru6 C28 1.903(12) . ?
Ru6 C26 1.941(14) . ?
Ru6 C42 2.199(11) . ?
Ru6 C43 2.387(11) . ?
Ru6 Ru7 2.8139(15) . ?
Ru6 Ru8 2.8656(15) . ?
Ru7 C29 1.879(14) . ?
Ru7 C31 1.914(14) . ?
Ru7 C30 1.958(14) . ?
Ru7 C42 2.079(11) . ?
Ru7 C41 2.587(11) . ?
Ru7 Ru8 2.8369(14) . ?
Ru7 Ru9 2.8664(14) . ?
Ru8 C34 1.891(15) . ?
Ru8 C32 1.900(12) . ?
Ru8 C33 1.913(12) . ?
Ru8 C41 2.152(11) . ?
Ru8 Ru9 2.7523(14) . ?
Ru8 Ru10 2.8655(14) . ?
Ru9 C37 1.869(13) . ?
Ru9 C36 1.887(13) . ?
Ru9 C35 1.928(14) . ?
Ru9 C41 2.135(12) . ?
Ru9 Ru10 2.7788(15) . ?
Ru10 C39 1.865(13) . ?
Ru10 C40 1.907(14) . ?
Ru10 C38 1.953(14) . ?
Ru10 C41 1.978(11) . ?
C1 O1 1.139(14) . ?
C2 O2 1.148(12) . ?
C3 O3 1.135(14) . ?
C4 O4 1.167(14) . ?
C5 O5 1.169(12) . ?
C6 O6 1.162(13) . ?
C7 O7 1.128(12) . ?
C8 O8 1.139(13) . ?
C9 O9 1.155(12) . ?
C10 O10 1.134(13) . ?
C11 O11 1.155(14) . ?
C12 O12 1.137(13) . ?
C13 O13 1.130(14) . ?
C14 O14 1.174(14) . ?
C15 O15 1.126(13) . ?
C16 C17 1.405(13) . ?
C17 C18 1.353(14) . ?
C18 C20 1.499(15) . ?
C18 C19 1.542(13) . ?
C20 C21 1.386(15) . ?
C20 C25 1.405(14) . ?
C21 C22 1.410(16) . ?
C22 C23 1.389(15) . ?
C23 C24 1.371(16) . ?
C24 C25 1.379(17) . ?
C26 O27 1.137(13) . ?
C27 O28 1.138(14) . ?
C28 O29 1.155(12) . ?
C29 O30 1.176(13) . ?
C30 O31 1.126(13) . ?
C31 O32 1.136(13) . ?
C32 O33 1.165(12) . ?
C33 O34 1.145(12) . ?
C34 O35 1.173(14) . ?
C35 O36 1.124(14) . ?
C36 O37 1.175(13) . ?
C37 O38 1.157(12) . ?
C38 O39 1.150(13) . ?
C39 O40 1.143(12) . ?
C40 O41 1.127(13) . ?
C41 C42 1.415(14) . ?
C42 C43 1.364(14) . ?
C43 C45 1.517(15) . ?
C43 C44 1.561(14) . ?
C45 C46 1.392(14) . ?
C45 C50 1.407(15) . ?
C46 C47 1.408(14) . ?
C47 C48 1.358(15) . ?
C48 C49 1.381(15) . ?
C49 C50 1.380(14) . ?
